data_7117783
loop_
_publ_author_name
'Ryan J. Roberts'
'Debbie Le'
'Daniel B. Leznoff'

_publ_section_title
;
 Controlling intermolecular aurophilicity in emissive dinuclear Au(I)
 materials and their luminescent response to ammonia vapour
;
_journal_name_full Chem.Commun.
_journal_page_first 14299
_journal_paper_doi 10.1039/C5cc05277G
_journal_volume 51
_journal_year 2015
_chemical_formula_moiety 'C8 Au2 N4 S4, 2(C5 H12 N), H2 O, 2(H3 N)'
_chemical_formula_sum 'C18 H32 Au2 N8 O S4'
_chemical_formula_weight 898.74
_space_group_IT_number 14
_symmetry_cell_setting monoclinic
_symmetry_space_group_name_Hall '-P 2ybc'
_symmetry_space_group_name_H-M 'P 1 21/c 1'
_atom_sites_solution_hydrogens mixed
_audit_update_record
;
2015-05-20 deposited with the CCDC.
2015-07-24 downloaded from the CCDC.
;
_cell_angle_alpha 90
_cell_angle_beta 99.794(2)
_cell_angle_gamma 90
_cell_formula_units_Z 4
_cell_length_a 10.5756(14)
_cell_length_b 23.180(3)
_cell_length_c 11.6908(16)
_cell_measurement_reflns_used 6524
_cell_measurement_temperature 150(2)
_cell_measurement_theta_max 30.63
_cell_measurement_theta_min 2.63
_cell_volume 2824.1(7)
_computing_cell_refinement 'Bruker SAINT'
_computing_data_collection 'Bruker APEX2'
_computing_data_reduction 'Bruker SAINT'
_computing_structure_solution
; 

 SHELXL-2013 (Sheldrick, 2013)
;
_diffrn_ambient_temperature 150(2)
_diffrn_measured_fraction_theta_full 0.996
_diffrn_measurement_device_type 'Bruker APEX-II CCD'
_diffrn_measurement_method \w/2\q
_diffrn_radiation_monochromator graphite
_diffrn_radiation_type 'Mo K\a'
_diffrn_radiation_wavelength 0.71073
_diffrn_reflns_av_R_equivalents 0.0394
_diffrn_reflns_limit_h_max 13
_diffrn_reflns_limit_h_min -12
_diffrn_reflns_limit_k_max 28
_diffrn_reflns_limit_k_min -28
_diffrn_reflns_limit_l_max 14
_diffrn_reflns_limit_l_min -14
_diffrn_reflns_number 22224
_diffrn_reflns_theta_full 25.242
_diffrn_reflns_theta_max 26.370
_diffrn_reflns_theta_min 1.757
_exptl_absorpt_coefficient_mu 10.700
_exptl_absorpt_correction_T_max 0.7461
_exptl_absorpt_correction_T_min 0.5389
_exptl_absorpt_correction_type multi-scan
_exptl_absorpt_process_details '(Sheldrich , 1996)'
_exptl_crystal_colour yellow
_exptl_crystal_density_diffrn 2.114
_exptl_crystal_description needle
_exptl_crystal_F_000 1704
_exptl_crystal_preparation Luminescent
_exptl_crystal_recrystallization_method 'Re-crystallisation from solvent: aqueous ammonia'
_exptl_crystal_size_max 0.475
_exptl_crystal_size_mid 0.056
_exptl_crystal_size_min 0.051
_refine_diff_density_max 0.994
_refine_diff_density_min -1.042
_refine_ls_abs_structure_details .
_refine_ls_extinction_coef .
_refine_ls_extinction_method none
_refine_ls_goodness_of_fit_ref 0.973
_refine_ls_hydrogen_treatment mixed
_refine_ls_matrix_type full
_refine_ls_number_parameters 632
_refine_ls_number_reflns 12746
_refine_ls_number_restraints 21
_refine_ls_restrained_S_all 0.975
_refine_ls_R_factor_all 0.0361
_refine_ls_R_factor_gt 0.0278
_refine_ls_shift/su_max 0.004
_refine_ls_shift/su_mean 0.000
_refine_ls_structure_factor_coef Fsqd
_refine_ls_weighting_details
;
 w=1/[\s^2^(Fo^2^)+(0.0132P)^2^]
 where P=(Fo^2^+2Fc^2^)/3
;
_refine_ls_weighting_scheme calc
_refine_ls_wR_factor_gt 0.0510
_refine_ls_wR_factor_ref 0.0531
_reflns_Friedel_coverage 0.000
_reflns_Friedel_fraction_full .
_reflns_Friedel_fraction_max .
_reflns_number_gt 4119
_reflns_number_total 5755
_reflns_threshold_expression 'I > 2\s(I)'
_cod_data_source_file c5cc05277g2.cif
_cod_data_source_block PipHAuimnt(NH3)2(H2O)
_cod_original_sg_symbol_H-M 'P 21/c'
_cod_database_code 7117783

loop_
_symmetry_equiv_pos_as_xyz
'x, y, z'
'-x, y+1/2, -z+1/2'
'-x, -y, -z'
'x, -y-1/2, z-1/2'

loop_
_atom_site_label
_atom_site_type_symbol
_atom_site_fract_x
_atom_site_fract_y
_atom_site_fract_z
_atom_site_U_iso_or_equiv
_atom_site_adp_type
_atom_site_occupancy
_atom_site_site_symmetry_order
_atom_site_calc_flag
_atom_site_refinement_flags_posn
_atom_site_refinement_flags_adp
_atom_site_refinement_flags_occupancy
_atom_site_disorder_assembly
_atom_site_disorder_group
Au1 Au 0.79222(3) 0.75400(2) 0.27398(2) 0.01736(11) Uani 1 1 d . . . . .
Au2 Au 0.79142(3) 0.74347(2) 0.51468(2) 0.01697(11) Uani 1 1 d . . . . .
S1 S 0.9013(2) 0.66898(9) 0.26968(15) 0.0291(5) Uani 1 1 d . . . . .
S2 S 0.9528(2) 0.67576(9) 0.53839(16) 0.0310(5) Uani 1 1 d . . . . .
S3 S 0.6829(2) 0.83983(9) 0.26046(16) 0.0273(5) Uani 1 1 d . . . . .
S4 S 0.6263(2) 0.80878(9) 0.50554(16) 0.0254(5) Uani 1 1 d . . . . .
O1 O 0.8045(6) 0.9953(2) 0.4858(5) 0.0264(13) Uani 1 1 d D . . . .
N1 N 1.0860(9) 0.5409(3) 0.2288(6) 0.040(2) Uani 1 1 d . . . . .
N2 N 1.1429(9) 0.5412(4) 0.5954(6) 0.051(3) Uani 1 1 d . . . . .
N3 N 0.5048(9) 0.9708(3) 0.2071(6) 0.048(2) Uani 1 1 d . . . . .
N4 N 0.4296(7) 0.9299(3) 0.5541(6) 0.0306(17) Uani 1 1 d . . . . .
N5 N 0.5354(8) 0.8552(3) -0.0665(7) 0.049(2) Uani 1 1 d . . . . .
H5A H 0.5919 0.8881 -0.0388 0.058 Uiso 1 1 calc R U . . .
H5B H 0.5816 0.8193 -0.0389 0.058 Uiso 1 1 calc R U . . .
N6 N 0.9967(7) 0.9266(3) 0.4226(5) 0.0213(15) Uani 1 1 d . . . . .
H6A H 1.0656 0.9528 0.4597 0.026 Uiso 1 1 calc R U . . .
H6B H 0.9153 0.9486 0.4094 0.026 Uiso 1 1 calc R U . . .
N7 N 0.6866(10) 0.9468(4) 0.0148(7) 0.065(3) Uani 1 1 d . . . . .
H1 H 0.6532 0.9670 0.0694 0.15(4) Uiso 1 1 calc R . . . .
H2 H 0.6598 0.9629 -0.0563 0.15(4) Uiso 1 1 calc R . . . .
H3 H 0.7738 0.9479 0.0316 0.15(4) Uiso 1 1 calc R . . . .
N8 N 0.7295(7) 0.9612(3) 0.6850(6) 0.0287(18) Uani 1 1 d . . . . .
H6 H 0.756(7) 0.928(3) 0.705(6) 0.028(14) Uiso 1 1 d D . . . .
H7 H 0.756(7) 0.980(3) 0.745(6) 0.028(14) Uiso 1 1 d D . . . .
H8 H 0.656(7) 0.961(3) 0.677(7) 0.028(14) Uiso 1 1 d D . . . .
C1 C 0.9661(8) 0.6440(3) 0.4066(6) 0.0214(18) Uani 1 1 d . . . . .
C2 C 1.0380(9) 0.5936(3) 0.4104(6) 0.0244(19) Uani 1 1 d . . . . .
C3 C 1.0614(9) 0.5647(3) 0.3076(7) 0.030(2) Uani 1 1 d . . . . .
C4 C 1.0959(10) 0.5665(4) 0.5158(7) 0.036(2) Uani 1 1 d . . . . .
C5 C 0.6133(8) 0.8517(3) 0.3823(6) 0.0176(16) Uani 1 1 d . . . . .
C6 C 0.5403(8) 0.9008(3) 0.3810(6) 0.0226(18) Uani 1 1 d . . . . .
C7 C 0.5210(9) 0.9397(4) 0.2843(7) 0.029(2) Uani 1 1 d . . . . .
C8 C 0.4789(8) 0.9163(3) 0.4774(7) 0.0237(18) Uani 1 1 d . . . . .
C9 C 0.4164(10) 0.8592(4) -0.0141(8) 0.042(2) Uani 1 1 d . . . . .
H9A H 0.3727 0.8963 -0.0362 0.051 Uiso 1 1 calc R U . . .
H9B H 0.4392 0.8579 0.0716 0.051 Uiso 1 1 calc R U . . .
C10 C 0.3275(10) 0.8102(4) -0.0554(8) 0.046(3) Uani 1 1 d . . . . .
H10A H 0.2475 0.8139 -0.0227 0.055 Uiso 1 1 calc R U . . .
H10B H 0.3686 0.7731 -0.0287 0.055 Uiso 1 1 calc R U . . .
C11 C 0.2963(10) 0.8110(5) -0.1878(8) 0.047(3) Uani 1 1 d . . . . .
H11A H 0.2506 0.8472 -0.2139 0.057 Uiso 1 1 calc R U . . .
H11B H 0.2393 0.7782 -0.2153 0.057 Uiso 1 1 calc R U . . .
C12 C 0.4202(11) 0.8068(5) -0.2402(8) 0.050(3) Uani 1 1 d . . . . .
H12A H 0.4622 0.7692 -0.2198 0.060 Uiso 1 1 calc R U . . .
H12B H 0.3989 0.8094 -0.3259 0.060 Uiso 1 1 calc R U . . .
C13 C 0.5108(11) 0.8553(5) -0.1943(8) 0.050(3) Uani 1 1 d . . . . .
H13A H 0.5928 0.8505 -0.2234 0.060 Uiso 1 1 calc R U . . .
H13B H 0.4728 0.8927 -0.2228 0.060 Uiso 1 1 calc R U . . .
C14 C 1.0266(9) 0.9063(4) 0.3079(6) 0.028(2) Uani 1 1 d . . . . .
H14A H 1.0343 0.9399 0.2573 0.034 Uiso 1 1 calc R U . . .
H14B H 0.9561 0.8815 0.2687 0.034 Uiso 1 1 calc R U . . .
C15 C 1.1507(9) 0.8728(4) 0.3278(7) 0.037(2) Uani 1 1 d . . . . .
H15A H 1.2220 0.8991 0.3591 0.045 Uiso 1 1 calc R U . . .
H15B H 1.1674 0.8576 0.2527 0.045 Uiso 1 1 calc R U . . .
C16 C 1.1473(11) 0.8230(4) 0.4117(8) 0.051(3) Uani 1 1 d . . . . .
H16A H 1.0857 0.7935 0.3752 0.061 Uiso 1 1 calc R U . . .
H16B H 1.2332 0.8050 0.4293 0.061 Uiso 1 1 calc R U . . .
C17 C 1.1076(11) 0.8439(4) 0.5233(7) 0.043(3) Uani 1 1 d . . . . .
H17A H 1.0968 0.8103 0.5729 0.051 Uiso 1 1 calc R U . . .
H17B H 1.1766 0.8685 0.5659 0.051 Uiso 1 1 calc R U . . .
C18 C 0.9851(9) 0.8776(4) 0.5012(6) 0.030(2) Uani 1 1 d . . . . .
H18A H 0.9140 0.8521 0.4657 0.036 Uiso 1 1 calc R U . . .
H18B H 0.9651 0.8922 0.5756 0.036 Uiso 1 1 calc R U . . .
H4 H 0.731(5) 1.013(4) 0.446(7) 0.05(2) Uiso 1 1 d D . . . .
H5 H 0.769(9) 0.989(4) 0.553(5) 0.05(2) Uiso 1 1 d D . . . .

loop_
_atom_site_aniso_label
_atom_site_aniso_U_11
_atom_site_aniso_U_22
_atom_site_aniso_U_33
_atom_site_aniso_U_23
_atom_site_aniso_U_13
_atom_site_aniso_U_12
Au1 0.0250(2) 0.01783(18) 0.00934(15) 0.00038(9) 0.00324(13) 0.00303(11)
Au2 0.0251(2) 0.01632(17) 0.00976(15) 0.00020(10) 0.00376(13) 0.00151(12)
S1 0.0527(16) 0.0227(10) 0.0112(9) -0.0008(7) 0.0040(9) 0.0137(10)
S2 0.0486(16) 0.0316(12) 0.0121(9) -0.0008(8) 0.0030(10) 0.0191(11)
S3 0.0368(14) 0.0311(11) 0.0159(9) 0.0051(8) 0.0097(9) 0.0144(10)
S4 0.0337(14) 0.0277(11) 0.0170(9) 0.0030(8) 0.0108(9) 0.0075(9)
O1 0.027(4) 0.030(3) 0.024(3) 0.004(2) 0.008(3) 0.002(3)
N1 0.067(6) 0.032(4) 0.025(4) -0.003(3) 0.016(4) 0.017(4)
N2 0.072(7) 0.062(6) 0.020(4) 0.013(4) 0.013(4) 0.049(5)
N3 0.072(7) 0.042(5) 0.033(4) 0.013(4) 0.018(4) 0.031(5)
N4 0.027(5) 0.038(4) 0.027(4) -0.003(3) 0.004(3) 0.014(3)
N5 0.049(6) 0.027(4) 0.071(6) 0.010(4) 0.013(5) -0.002(4)
N6 0.025(4) 0.018(3) 0.022(3) -0.003(3) 0.009(3) -0.004(3)
N7 0.078(8) 0.075(7) 0.046(5) -0.006(5) 0.022(5) -0.039(6)
N8 0.025(5) 0.033(4) 0.028(4) -0.001(3) 0.002(4) -0.005(4)
C1 0.034(5) 0.021(4) 0.009(3) 0.000(3) 0.004(4) -0.002(4)
C2 0.039(6) 0.023(4) 0.012(3) 0.000(3) 0.006(4) 0.009(4)
C3 0.044(6) 0.023(4) 0.023(4) 0.003(3) 0.009(4) 0.015(4)
C4 0.052(7) 0.037(5) 0.023(4) 0.000(4) 0.015(5) 0.025(5)
C5 0.017(5) 0.019(4) 0.015(3) -0.002(3) 0.000(3) -0.002(3)
C6 0.023(5) 0.028(4) 0.017(4) 0.000(3) 0.005(4) 0.006(4)
C7 0.027(6) 0.035(5) 0.027(4) -0.004(4) 0.007(4) 0.016(4)
C8 0.012(5) 0.028(4) 0.029(4) 0.000(3) -0.004(4) 0.009(4)
C9 0.042(7) 0.045(6) 0.042(5) -0.003(4) 0.012(5) -0.001(5)
C10 0.039(7) 0.050(6) 0.049(6) 0.006(5) 0.010(5) -0.006(5)
C11 0.047(7) 0.056(7) 0.036(5) 0.004(5) -0.001(5) -0.017(6)
C12 0.054(8) 0.057(7) 0.040(5) 0.003(5) 0.015(5) -0.002(6)
C13 0.049(8) 0.059(7) 0.042(6) 0.012(5) 0.011(5) -0.009(6)
C14 0.033(6) 0.036(5) 0.017(4) 0.002(3) 0.007(4) 0.003(4)
C15 0.041(7) 0.044(6) 0.027(4) -0.013(4) 0.005(4) 0.003(5)
C16 0.061(8) 0.029(5) 0.057(6) -0.007(5) -0.006(6) 0.012(5)
C17 0.065(8) 0.030(5) 0.028(5) 0.012(4) -0.008(5) -0.005(5)
C18 0.045(6) 0.031(5) 0.014(4) 0.000(3) 0.005(4) -0.024(4)

loop_
_atom_type_symbol
_atom_type_description
_atom_type_scat_dispersion_real
_atom_type_scat_dispersion_imag
_atom_type_scat_source
C C 0.0033 0.0016 'International Tables Vol C Tables 4.2.6.8 and 6.1.1.4'
H H 0.0000 0.0000 'International Tables Vol C Tables 4.2.6.8 and 6.1.1.4'
N N 0.0061 0.0033 'International Tables Vol C Tables 4.2.6.8 and 6.1.1.4'
O O 0.0106 0.0060 'International Tables Vol C Tables 4.2.6.8 and 6.1.1.4'
S S 0.1246 0.1234 'International Tables Vol C Tables 4.2.6.8 and 6.1.1.4'
Au Au -2.0133 8.8022 'International Tables Vol C Tables 4.2.6.8 and 6.1.1.4'

loop_
_geom_angle_atom_site_label_1
_geom_angle_atom_site_label_2
_geom_angle_atom_site_label_3
_geom_angle
_geom_angle_site_symmetry_1
_geom_angle_site_symmetry_3
S1 Au1 S3 174.78(6) . .
S1 Au1 Au2 91.97(5) . .
S3 Au1 Au2 93.25(5) . .
S1 Au1 Au2 84.86(5) . 4_575
S3 Au1 Au2 89.92(5) . 4_575
Au2 Au1 Au2 176.141(11) . 4_575
S4 Au2 S2 175.27(7) . .
S4 Au2 Au1 91.59(5) . .
S2 Au2 Au1 92.93(5) . .
S4 Au2 Au1 84.64(5) . 4_576
S2 Au2 Au1 90.97(5) . 4_576
Au1 Au2 Au1 173.927(11) . 4_576
C1 S1 Au1 113.0(3) . .
C1 S2 Au2 110.7(3) . .
C5 S3 Au1 111.1(3) . .
C5 S4 Au2 111.6(3) . .
C13 N5 C9 113.6(8) . .
C18 N6 C14 111.4(6) . .
C2 C1 S1 116.1(5) . .
C2 C1 S2 117.1(5) . .
S1 C1 S2 126.9(5) . .
C1 C2 C4 123.4(7) . .
C1 C2 C3 122.5(7) . .
C4 C2 C3 114.1(7) . .
N1 C3 C2 176.5(10) . .
N2 C4 C2 175.0(9) . .
C6 C5 S3 116.0(5) . .
C6 C5 S4 116.6(5) . .
S3 C5 S4 127.3(4) . .
C5 C6 C7 122.2(7) . .
C5 C6 C8 121.7(7) . .
C7 C6 C8 116.0(7) . .
N3 C7 C6 179.5(10) . .
N4 C8 C6 178.5(9) . .
N5 C9 C10 110.3(8) . .
C9 C10 C11 109.4(8) . .
C10 C11 C12 110.6(8) . .
C13 C12 C11 110.0(8) . .
N5 C13 C12 110.6(8) . .
N6 C14 C15 109.4(7) . .
C14 C15 C16 112.0(8) . .
C17 C16 C15 110.7(7) . .
C18 C17 C16 112.1(7) . .
N6 C18 C17 110.3(7) . .

loop_
_geom_bond_atom_site_label_1
_geom_bond_atom_site_label_2
_geom_bond_distance
_geom_bond_site_symmetry_2
Au1 S1 2.288(2) .
Au1 S3 2.293(2) .
Au1 Au2 2.8260(5) .
Au1 Au2 3.0305(5) 4_575
Au2 S4 2.300(2) .
Au2 S2 2.301(2) .
Au2 Au1 3.0306(5) 4_576
S1 C1 1.731(7) .
S2 C1 1.735(7) .
S3 C5 1.733(7) .
S4 C5 1.737(7) .
N1 C3 1.141(9) .
N2 C4 1.139(10) .
N3 C7 1.145(10) .
N4 C8 1.155(9) .
N5 C13 1.473(12) .
N5 C9 1.493(11) .
N6 C18 1.480(9) .
N6 C14 1.504(9) .
C1 C2 1.389(11) .
C2 C4 1.426(11) .
C2 C3 1.434(10) .
C5 C6 1.374(10) .
C6 C7 1.434(11) .
C6 C8 1.438(10) .
C9 C10 1.501(13) .
C10 C11 1.526(12) .
C11 C12 1.541(14) .
C12 C13 1.514(14) .
C14 C15 1.508(12) .
C15 C16 1.519(13) .
C16 C17 1.516(13) .
C17 C18 1.497(13) .

loop_
_geom_hbond_atom_site_label_D
_geom_hbond_atom_site_label_H
_geom_hbond_atom_site_label_A
_geom_hbond_distance_DH
_geom_hbond_distance_HA
_geom_hbond_distance_DA
_geom_hbond_angle_DHA
_geom_hbond_site_symmetry_A
N5 H5A N7 0.99 1.74 2.730(12) 177.2 .
N6 H6A O1 0.99 1.86 2.842(9) 174.2 3_776
N6 H6B O1 0.99 1.92 2.778(9) 143.1 .
N6 H6B N1 0.99 2.68 3.222(10) 114.9 2_755
N7 H1 N3 0.91 2.43 3.245(12) 148.6 .
N8 H6 S1 0.84(7) 2.75(6) 3.573(8) 165(6) 4_576
N8 H7 N2 0.83(6) 2.44(6) 3.268(10) 172(7) 2_756
N8 H8 N4 0.77(7) 2.67(7) 3.358(11) 151(7) .
C14 H14A N1 0.99 2.68 3.340(12) 124.2 2_755
C14 H14A N2 0.99 2.41 3.195(10) 135.2 4_575
C14 H14B S2 0.99 3.00 3.650(8) 124.5 4_575
C18 H18B S1 0.99 2.85 3.571(7) 130.1 4_576
C18 H18B N1 0.99 2.54 3.291(10) 132.1 4_576
O1 H4 N4 0.93(2) 2.15(5) 2.993(9) 150(8) 3_676
O1 H5 N8 0.94(2) 1.79(3) 2.703(9) 164(9) .
